data_7119495
loop_
_publ_author_name
'Chan, Chung Ying'
'Noor, Asif'
'McLean, Catriona A.'
'Donnelly, Paul S.'
'Barnard, Peter J.'

_publ_section_title
;
 Rhenium(i) complexes of N-heterocyclic carbene ligands that bind to
 amyloid plaques of Alzheimer's disease.
;
_journal_issue 15
_journal_name_full 'Chemical communications (Cambridge, England)'
_journal_page_first 2311
_journal_page_last 2314
_journal_paper_doi 10.1039/c6cc10066j
_journal_volume 53
_journal_year 2017
_chemical_formula_moiety 'C33 H35 N7 O4 Re, F6 P, C3 H6 O'
_chemical_formula_sum 'C36 H41 F6 N7 O5 P Re'
_chemical_formula_weight 982.93
_chemical_name_systematic 15.PF6
_space_group_crystal_system triclinic
_space_group_IT_number 2
_space_group_name_Hall '-P 1'
_space_group_name_H-M_alt 'P -1'
_symmetry_space_group_name_Hall '-P 1'
_symmetry_space_group_name_H-M 'P -1'
_atom_sites_solution_hydrogens geom
_atom_sites_solution_primary heavy
_audit_creation_date 2016-08-12
_audit_creation_method
;
Olex2 1.2
(compiled 2016.02.19 svn.r3266 for OlexSys, GUI svn.r5155)
;
_audit_update_record
;
2016-08-12 deposited with the CCDC.
2017-01-17 downloaded from the CCDC.
;
_cell_angle_alpha 108.108(3)
_cell_angle_beta 103.558(4)
_cell_angle_gamma 100.145(3)
_cell_formula_units_Z 2
_cell_length_a 11.3606(5)
_cell_length_b 12.7288(4)
_cell_length_c 14.7762(6)
_cell_measurement_reflns_used 9356
_cell_measurement_temperature 150
_cell_measurement_theta_max 30.0140
_cell_measurement_theta_min 3.8050
_cell_volume 1901.27(15)
_computing_cell_refinement
;
CrysAlisPro, Agilent Technologies,
Version 1.171.37.31 (release 14-01-2014 CrysAlis171 .NET)
(compiled Jan 14 2014,18:38:05)
;
_computing_data_collection
;
CrysAlisPro, Agilent Technologies,
Version 1.171.37.31 (release 14-01-2014 CrysAlis171 .NET)
(compiled Jan 14 2014,18:38:05)
;
_computing_data_reduction
;
CrysAlisPro, Agilent Technologies,
Version 1.171.37.31 (release 14-01-2014 CrysAlis171 .NET)
(compiled Jan 14 2014,18:38:05)
;
_computing_molecular_graphics 'Olex2 (Dolomanov et al., 2009)'
_computing_publication_material 'Olex2 (Dolomanov et al., 2009)'
_computing_structure_refinement 'ShelXL (Sheldrick, 2015)'
_computing_structure_solution 'ShelXS (Sheldrick, 2008)'
_diffrn_ambient_temperature 150
_diffrn_detector_area_resol_mean 10.3281
_diffrn_measured_fraction_theta_full 0.998
_diffrn_measured_fraction_theta_max 0.998
_diffrn_measurement_device_type 'Xcalibur, Atlas, Gemini'
_diffrn_measurement_method '\w scans'
_diffrn_radiation_type MoK\a
_diffrn_radiation_wavelength 0.71073
_diffrn_reflns_av_R_equivalents 0.0293
_diffrn_reflns_av_unetI/netI 0.0367
_diffrn_reflns_Laue_measured_fraction_full 0.998
_diffrn_reflns_Laue_measured_fraction_max 0.998
_diffrn_reflns_limit_h_max 12
_diffrn_reflns_limit_h_min -13
_diffrn_reflns_limit_k_max 14
_diffrn_reflns_limit_k_min -14
_diffrn_reflns_limit_l_max 14
_diffrn_reflns_limit_l_min -17
_diffrn_reflns_number 16341
_diffrn_reflns_point_group_measured_fraction_full 0.998
_diffrn_reflns_point_group_measured_fraction_max 0.998
_diffrn_reflns_theta_full 24.712
_diffrn_reflns_theta_max 24.712
_diffrn_reflns_theta_min 2.793
_exptl_absorpt_coefficient_mu 3.320
_exptl_absorpt_correction_T_max 1.00000
_exptl_absorpt_correction_T_min 0.90057
_exptl_absorpt_correction_type multi-scan
_exptl_absorpt_process_details
;
CrysAlisPro, Agilent Technologies,
Version 1.171.37.31 (release 14-01-2014 CrysAlis171 .NET)
(compiled Jan 14 2014,18:38:05)
Empirical absorption correction using spherical harmonics,
 implemented in SCALE3 ABSPACK scaling algorithm.
;
_exptl_crystal_colour 'clear yellow'
_exptl_crystal_colour_lustre clear
_exptl_crystal_colour_primary yellow
_exptl_crystal_density_diffrn 1.717
_exptl_crystal_description block
_exptl_crystal_F_000 980
_exptl_crystal_size_max 0.12
_exptl_crystal_size_mid 0.08
_exptl_crystal_size_min 0.04
_refine_diff_density_max 0.950
_refine_diff_density_min -0.487
_refine_diff_density_rms 0.081
_refine_ls_extinction_method none
_refine_ls_goodness_of_fit_ref 1.037
_refine_ls_hydrogen_treatment constr
_refine_ls_matrix_type full
_refine_ls_number_parameters 522
_refine_ls_number_reflns 6461
_refine_ls_number_restraints 9
_refine_ls_restrained_S_all 1.040
_refine_ls_R_factor_all 0.0273
_refine_ls_R_factor_gt 0.0238
_refine_ls_shift/su_max 0.002
_refine_ls_shift/su_mean 0.000
_refine_ls_structure_factor_coef Fsqd
_refine_ls_weighting_details 'w=1/[\s^2^(Fo^2^)+(0.0241P)^2^+0.9499P] where P=(Fo^2^+2Fc^2^)/3'
_refine_ls_weighting_scheme calc
_refine_ls_wR_factor_gt 0.0527
_refine_ls_wR_factor_ref 0.0546
_reflns_Friedel_coverage 0.000
_reflns_number_gt 5993
_reflns_number_total 6461
_reflns_threshold_expression 'I > 2\s(I)'
_cod_data_source_file c6cc10066j2.cif
_cod_data_source_block 15PF6
_cod_depositor_comments 'Adding full bibliography for 7119493--7119495.cif.'
_cod_original_cell_volume 1901.26(13)
_cod_database_code 7119495
_shelx_space_group_comment
;
The symmetry employed for this shelxl refinement is uniquely defined
by the following loop, which should always be used as a source of
symmetry information in preference to the above space-group names.
They are only intended as comments.
;
_olex2_refinement_description
;
1. Fixed Uiso
 At 1.2 times of:
  All C(H) groups, All C(H,H) groups, All N(H) groups
 At 1.5 times of:
  All C(H,H,H) groups
2. Restrained distances
 P1-F5A = P1-F5 = P1-F4A = P1-F4 = P1-F3 = P1-F6A = P1-F6 = P1-F1 = P1-F2
 1.54 with sigma of 0.02
3. Uiso/Uaniso restraints and constraints
Uanis(F6) = Uanis(F6A)
Uanis(F3) = Uanis(F3A)
Uanis(F4) = Uanis(F4A)
Uanis(F5) = Uanis(F5A)
4. Others
 Sof(F3A)=Sof(F4A)=Sof(F5A)=Sof(F6A)=1-FVAR(1)
 Sof(F3)=Sof(F4)=Sof(F5)=Sof(F6)=FVAR(1)
5.a Secondary CH2 refined with riding coordinates:
 C7(H7A,H7B), C8(H8A,H8B), C9(H9A,H9B), C10(H10A,H10B), C11(H11A,H11B),
 C12(H12A,H12B), C13(H13A,H13B)
5.b Aromatic/amide H refined with riding coordinates:
 N6(H6), C2(H2), C3(H3), C5(H5), C6(H6A), C16(H16), C17(H17), C19(H19),
 C20(H20), C21(H21), C22(H22), C24(H24), C25(H25), C27(H27), C28(H28)
5.c Idealised Me refined as rotating group:
 C29(H29A,H29B,H29C), C30(H30A,H30B,H30C), C35(H35A,H35B,H35C), C36(H36A,H36B,
 H36C)
;
_shelx_shelxl_version_number 2014/7
_olex2_submission_special_instructions 'No special instructions were received'

loop_
_space_group_symop_operation_xyz
'x, y, z'
'-x, -y, -z'

loop_
_atom_site_label
_atom_site_type_symbol
_atom_site_fract_x
_atom_site_fract_y
_atom_site_fract_z
_atom_site_U_iso_or_equiv
_atom_site_adp_type
_atom_site_occupancy
_atom_site_site_symmetry_order
_atom_site_calc_flag
_atom_site_refinement_flags_posn
_atom_site_refinement_flags_occupancy
_atom_site_disorder_assembly
_atom_site_disorder_group
Re1 Re 0.57143(2) -0.26175(2) 0.68793(2) 0.02327(5) Uani 1 1 d . . . .
O1 O 0.6495(3) -0.4189(2) 0.5228(2) 0.0492(7) Uani 1 1 d . . . .
O2 O 0.3188(3) -0.3371(2) 0.51804(19) 0.0402(6) Uani 1 1 d . . . .
O3 O 0.6929(3) -0.0816(2) 0.6132(2) 0.0434(7) Uani 1 1 d . . . .
O4 O 0.4144(3) 0.0802(2) 0.88510(17) 0.0373(6) Uani 1 1 d . . . .
N1 N 0.5603(3) -0.4623(2) 0.7728(2) 0.0314(7) Uani 1 1 d . . . .
N2 N 0.4563(3) -0.3524(2) 0.8373(2) 0.0289(6) Uani 1 1 d . . . .
N3 N 0.7965(3) -0.3115(2) 0.8272(2) 0.0311(7) Uani 1 1 d . . . .
N4 N 0.7878(3) -0.1381(2) 0.8893(2) 0.0297(6) Uani 1 1 d . . . .
N5 N 0.5099(2) -0.1254(2) 0.80261(19) 0.0232(6) Uani 1 1 d . . . .
N6 N 0.3604(3) 0.0842(2) 0.7277(2) 0.0299(6) Uani 1 1 d . . . .
H6 H 0.3577 0.0447 0.6663 0.036 Uiso 1 1 calc R . . .
N7 N -0.0017(4) 0.9174(3) 0.6774(2) 0.0497(9) Uani 1 1 d . . . .
C1 C 0.5143(3) -0.3724(3) 0.7658(2) 0.0265(7) Uani 1 1 d . . . .
C2 C 0.5329(4) -0.4959(3) 0.8472(3) 0.0405(9) Uani 1 1 d . . . .
H2 H 0.5559 -0.5562 0.8659 0.049 Uiso 1 1 calc R . . .
C3 C 0.4682(4) -0.4278(3) 0.8879(3) 0.0390(9) Uani 1 1 d . . . .
H3 H 0.4361 -0.4300 0.9413 0.047 Uiso 1 1 calc R . . .
C4 C 0.7364(3) -0.2343(3) 0.8056(2) 0.0271(7) Uani 1 1 d . . . .
C5 C 0.8811(4) -0.2644(4) 0.9221(3) 0.0422(9) Uani 1 1 d . . . .
H5 H 0.9332 -0.3017 0.9539 0.051 Uiso 1 1 calc R . . .
C6 C 0.8759(4) -0.1561(4) 0.9612(3) 0.0431(9) Uani 1 1 d . . . .
H6A H 0.9236 -0.1018 1.0261 0.052 Uiso 1 1 calc R . . .
C7 C 0.6431(4) -0.5067(3) 0.7181(3) 0.0376(9) Uani 1 1 d . . . .
H7A H 0.6079 -0.5168 0.6470 0.045 Uiso 1 1 calc R . . .
H7B H 0.6451 -0.5833 0.7205 0.045 Uiso 1 1 calc R . . .
C8 C 0.7783(4) -0.4293(3) 0.7589(3) 0.0385(9) Uani 1 1 d . . . .
H8A H 0.8329 -0.4659 0.7946 0.046 Uiso 1 1 calc R . . .
H8B H 0.8071 -0.4253 0.7015 0.046 Uiso 1 1 calc R . . .
C9 C 0.3947(3) -0.2616(3) 0.8689(3) 0.0291(7) Uani 1 1 d . . . .
H9A H 0.4397 -0.2142 0.9403 0.035 Uiso 1 1 calc R . . .
H9B H 0.3079 -0.2981 0.8643 0.035 Uiso 1 1 calc R . . .
C10 C 0.3882(3) -0.1832(3) 0.8110(2) 0.0280(7) Uani 1 1 d . . . .
H10A H 0.3303 -0.2283 0.7425 0.034 Uiso 1 1 calc R . . .
H10B H 0.3503 -0.1230 0.8427 0.034 Uiso 1 1 calc R . . .
C11 C 0.7398(3) -0.0363(3) 0.9031(3) 0.0337(8) Uani 1 1 d . . . .
H11A H 0.7448 -0.0085 0.8482 0.040 Uiso 1 1 calc R . . .
H11B H 0.7931 0.0254 0.9671 0.040 Uiso 1 1 calc R . . .
C12 C 0.6050(3) -0.0623(3) 0.9043(2) 0.0287(7) Uani 1 1 d . . . .
H12A H 0.5964 -0.1087 0.9463 0.034 Uiso 1 1 calc R . . .
H12B H 0.5860 0.0109 0.9359 0.034 Uiso 1 1 calc R . . .
C13 C 0.4824(3) -0.0415(3) 0.7539(2) 0.0278(7) Uani 1 1 d . . . .
H13A H 0.4312 -0.0862 0.6833 0.033 Uiso 1 1 calc R . . .
H13B H 0.5634 0.0017 0.7530 0.033 Uiso 1 1 calc R . . .
C14 C 0.4152(3) 0.0463(3) 0.7983(2) 0.0274(7) Uani 1 1 d . . . .
C15 C 0.3065(3) 0.1780(3) 0.7373(2) 0.0288(7) Uani 1 1 d . . . .
C16 C 0.2840(4) 0.2119(3) 0.6549(3) 0.0371(9) Uani 1 1 d . . . .
H16 H 0.3055 0.1725 0.5977 0.045 Uiso 1 1 calc R . . .
C17 C 0.2314(4) 0.3006(3) 0.6552(3) 0.0386(9) Uani 1 1 d . . . .
H17 H 0.2170 0.3219 0.5982 0.046 Uiso 1 1 calc R . . .
C18 C 0.1986(3) 0.3606(3) 0.7380(3) 0.0316(8) Uani 1 1 d . . . .
C19 C 0.2208(4) 0.3256(3) 0.8196(3) 0.0335(8) Uani 1 1 d . . . .
H19 H 0.1980 0.3640 0.8765 0.040 Uiso 1 1 calc R . . .
C20 C 0.2755(3) 0.2359(3) 0.8202(3) 0.0317(8) Uani 1 1 d . . . .
H20 H 0.2913 0.2149 0.8773 0.038 Uiso 1 1 calc R . . .
C21 C 0.1470(3) 0.4597(3) 0.7421(3) 0.0346(8) Uani 1 1 d . . . .
H21 H 0.1236 0.4940 0.7997 0.041 Uiso 1 1 calc R . . .
C22 C 0.1305(3) 0.5054(3) 0.6719(3) 0.0329(8) Uani 1 1 d . . . .
H22 H 0.1468 0.4656 0.6121 0.040 Uiso 1 1 calc R . . .
C23 C 0.0904(3) 0.6092(3) 0.6754(3) 0.0305(8) Uani 1 1 d . . . .
C24 C 0.0762(3) 0.6415(3) 0.5919(3) 0.0334(8) Uani 1 1 d . . . .
H24 H 0.0884 0.5929 0.5334 0.040 Uiso 1 1 calc R . . .
C25 C 0.0454(4) 0.7414(3) 0.5920(3) 0.0358(8) Uani 1 1 d . . . .
H25 H 0.0356 0.7595 0.5334 0.043 Uiso 1 1 calc R . . .
C26 C 0.0281(3) 0.8168(3) 0.6765(3) 0.0343(8) Uani 1 1 d . . . .
C27 C 0.0424(3) 0.7847(3) 0.7603(3) 0.0326(8) Uani 1 1 d . . . .
H27 H 0.0319 0.8338 0.8193 0.039 Uiso 1 1 calc R . . .
C28 C 0.0713(3) 0.6834(3) 0.7590(3) 0.0304(8) Uani 1 1 d . . . .
H28 H 0.0785 0.6639 0.8167 0.037 Uiso 1 1 calc R . . .
C29 C -0.0007(5) 0.9538(3) 0.5937(3) 0.0514(11) Uani 1 1 d . . . .
H29A H 0.0823 0.9601 0.5840 0.077 Uiso 1 1 calc GR . . .
H29B H -0.0190 1.0286 0.6077 0.077 Uiso 1 1 calc GR . . .
H29C H -0.0647 0.8973 0.5329 0.077 Uiso 1 1 calc GR . . .
C30 C 0.0012(5) 1.0007(3) 0.7686(3) 0.0513(11) Uani 1 1 d . . . .
H30A H -0.0576 0.9664 0.7972 0.077 Uiso 1 1 calc GR . . .
H30B H -0.0233 1.0660 0.7556 0.077 Uiso 1 1 calc GR . . .
H30C H 0.0864 1.0271 0.8158 0.077 Uiso 1 1 calc GR . . .
C31 C 0.6206(4) -0.3638(3) 0.5878(3) 0.0337(8) Uani 1 1 d . . . .
C32 C 0.4096(3) -0.3055(3) 0.5840(3) 0.0270(7) Uani 1 1 d . . . .
C33 C 0.6458(3) -0.1474(3) 0.6414(2) 0.0294(8) Uani 1 1 d . . . .
P1 P 0.21230(10) 0.70104(8) 0.07950(7) 0.0348(2) Uani 1 1 d D . . .
F1 F 0.2075(3) 0.6300(2) 0.1492(2) 0.0740(8) Uani 1 1 d D . . .
F2 F 0.2178(3) 0.7740(2) 0.00977(18) 0.0649(7) Uani 1 1 d D . . .
F3 F 0.3028(5) 0.6344(5) 0.0346(4) 0.0910(17) Uani 0.799(3) 1 d D P A 1
F4 F 0.3180(5) 0.7989(4) 0.1680(3) 0.126(2) Uani 0.799(3) 1 d D P A 1
F5 F 0.1135(4) 0.7634(4) 0.1169(3) 0.0769(13) Uani 0.799(3) 1 d D P A 1
F6 F 0.0977(4) 0.6076(3) -0.0124(3) 0.0753(11) Uani 0.799(3) 1 d D P A 1
F3A F 0.3607(19) 0.727(2) 0.0960(15) 0.0910(17) Uani 0.201(3) 1 d . P A 2
F4A F 0.230(2) 0.8107(15) 0.1683(12) 0.126(2) Uani 0.201(3) 1 d D P A 2
F5A F 0.0783(14) 0.6787(15) 0.0740(12) 0.0769(13) Uani 0.201(3) 1 d D P A 2
F6A F 0.195(2) 0.5908(10) -0.0024(10) 0.0753(11) Uani 0.201(3) 1 d D P A 2
O5 O 0.2983(3) 0.9257(2) 0.5219(2) 0.0573(8) Uani 1 1 d . . . .
C34 C 0.2888(4) 0.8576(3) 0.4404(3) 0.0404(9) Uani 1 1 d . . . .
C35 C 0.4026(4) 0.8441(3) 0.4083(3) 0.0490(10) Uani 1 1 d . . . .
H35A H 0.4766 0.9042 0.4572 0.073 Uiso 1 1 calc GR . . .
H35B H 0.3907 0.8506 0.3426 0.073 Uiso 1 1 calc GR . . .
H35C H 0.4149 0.7686 0.4039 0.073 Uiso 1 1 calc GR . . .
C36 C 0.1646(4) 0.7828(4) 0.3692(3) 0.0519(11) Uani 1 1 d . . . .
H36A H 0.1609 0.7024 0.3598 0.078 Uiso 1 1 calc GR . . .
H36B H 0.1535 0.7923 0.3047 0.078 Uiso 1 1 calc GR . . .
H36C H 0.0976 0.8042 0.3961 0.078 Uiso 1 1 calc GR . . .

loop_
_atom_site_aniso_label
_atom_site_aniso_U_11
_atom_site_aniso_U_22
_atom_site_aniso_U_33
_atom_site_aniso_U_23
_atom_site_aniso_U_13
_atom_site_aniso_U_12
Re1 0.02934(9) 0.02438(8) 0.02008(8) 0.01019(6) 0.00830(6) 0.01236(6)
O1 0.075(2) 0.0437(15) 0.0439(17) 0.0148(14) 0.0348(16) 0.0338(15)
O2 0.0386(16) 0.0435(14) 0.0306(15) 0.0103(12) -0.0011(13) 0.0139(12)
O3 0.0515(17) 0.0460(15) 0.0482(16) 0.0304(14) 0.0235(14) 0.0163(13)
O4 0.0573(17) 0.0413(14) 0.0239(14) 0.0137(11) 0.0176(12) 0.0287(13)
N1 0.0342(17) 0.0299(15) 0.0397(17) 0.0206(14) 0.0139(14) 0.0139(13)
N2 0.0275(16) 0.0326(15) 0.0319(16) 0.0181(13) 0.0096(13) 0.0087(12)
N3 0.0285(16) 0.0383(16) 0.0372(18) 0.0225(14) 0.0128(14) 0.0154(13)
N4 0.0276(16) 0.0375(16) 0.0245(15) 0.0125(13) 0.0058(13) 0.0110(13)
N5 0.0266(15) 0.0251(13) 0.0202(14) 0.0116(12) 0.0048(12) 0.0094(11)
N6 0.0442(18) 0.0295(14) 0.0201(15) 0.0082(12) 0.0112(13) 0.0196(13)
N7 0.086(3) 0.0443(19) 0.040(2) 0.0232(16) 0.032(2) 0.0386(19)
C1 0.0250(18) 0.0268(16) 0.0279(18) 0.0136(15) 0.0041(15) 0.0067(14)
C2 0.046(2) 0.039(2) 0.051(2) 0.0312(19) 0.018(2) 0.0176(18)
C3 0.043(2) 0.047(2) 0.045(2) 0.033(2) 0.0203(19) 0.0167(18)
C4 0.0280(19) 0.0310(17) 0.0305(19) 0.0173(16) 0.0130(16) 0.0115(15)
C5 0.034(2) 0.066(3) 0.037(2) 0.029(2) 0.0086(19) 0.023(2)
C6 0.035(2) 0.064(3) 0.028(2) 0.0153(19) 0.0039(17) 0.0167(19)
C7 0.047(2) 0.0313(18) 0.047(2) 0.0212(18) 0.019(2) 0.0233(17)
C8 0.039(2) 0.0364(19) 0.055(2) 0.0251(19) 0.021(2) 0.0236(17)
C9 0.0273(19) 0.0359(18) 0.0280(19) 0.0142(16) 0.0108(16) 0.0102(15)
C10 0.0282(19) 0.0312(17) 0.0272(18) 0.0115(15) 0.0088(15) 0.0128(15)
C11 0.035(2) 0.0295(17) 0.032(2) 0.0067(16) 0.0084(17) 0.0079(15)
C12 0.033(2) 0.0310(17) 0.0224(18) 0.0087(15) 0.0077(15) 0.0120(15)
C13 0.039(2) 0.0296(17) 0.0214(17) 0.0118(15) 0.0116(16) 0.0182(15)
C14 0.0315(19) 0.0269(16) 0.0233(19) 0.0078(15) 0.0076(15) 0.0103(14)
C15 0.035(2) 0.0263(16) 0.0275(19) 0.0100(15) 0.0096(16) 0.0141(15)
C16 0.051(2) 0.041(2) 0.0251(19) 0.0106(16) 0.0142(18) 0.0261(18)
C17 0.052(2) 0.042(2) 0.029(2) 0.0168(17) 0.0100(18) 0.0266(19)
C18 0.033(2) 0.0282(17) 0.033(2) 0.0109(16) 0.0078(17) 0.0119(15)
C19 0.044(2) 0.0292(17) 0.032(2) 0.0094(16) 0.0186(18) 0.0147(16)
C20 0.042(2) 0.0314(18) 0.0295(19) 0.0144(16) 0.0150(17) 0.0173(16)
C21 0.040(2) 0.0309(18) 0.035(2) 0.0107(16) 0.0139(18) 0.0157(16)
C22 0.034(2) 0.0318(18) 0.031(2) 0.0073(16) 0.0079(17) 0.0121(15)
C23 0.0256(19) 0.0326(18) 0.032(2) 0.0122(16) 0.0062(16) 0.0094(15)
C24 0.040(2) 0.0343(18) 0.0267(19) 0.0087(16) 0.0121(17) 0.0133(16)
C25 0.046(2) 0.0379(19) 0.0260(19) 0.0150(16) 0.0104(18) 0.0141(17)
C26 0.037(2) 0.0346(19) 0.036(2) 0.0162(17) 0.0117(17) 0.0148(16)
C27 0.034(2) 0.0376(19) 0.030(2) 0.0131(16) 0.0116(17) 0.0142(16)
C28 0.0279(19) 0.0370(19) 0.0303(19) 0.0157(16) 0.0102(16) 0.0105(15)
C29 0.075(3) 0.047(2) 0.047(3) 0.028(2) 0.022(2) 0.030(2)
C30 0.075(3) 0.038(2) 0.053(3) 0.019(2) 0.031(2) 0.024(2)
C31 0.043(2) 0.0319(18) 0.034(2) 0.0158(17) 0.0160(18) 0.0176(16)
C32 0.034(2) 0.0291(17) 0.0252(19) 0.0129(15) 0.0117(17) 0.0184(15)
C33 0.035(2) 0.0350(18) 0.0255(19) 0.0146(16) 0.0103(16) 0.0182(16)
P1 0.0412(6) 0.0395(5) 0.0277(5) 0.0145(4) 0.0112(4) 0.0161(4)
F1 0.119(2) 0.0755(17) 0.0713(18) 0.0557(16) 0.0496(18) 0.0529(17)
F2 0.108(2) 0.0600(15) 0.0508(15) 0.0353(13) 0.0385(15) 0.0334(15)
F3 0.114(4) 0.149(4) 0.086(3) 0.076(3) 0.070(3) 0.106(4)
F4 0.114(4) 0.128(3) 0.054(2) 0.039(2) -0.045(3) -0.081(4)
F5 0.121(3) 0.096(3) 0.071(3) 0.049(3) 0.066(3) 0.084(3)
F6 0.077(3) 0.0560(18) 0.062(2) 0.0153(16) -0.013(2) -0.0007(19)
F3A 0.114(4) 0.149(4) 0.086(3) 0.076(3) 0.070(3) 0.106(4)
F4A 0.114(4) 0.128(3) 0.054(2) 0.039(2) -0.045(3) -0.081(4)
F5A 0.121(3) 0.096(3) 0.071(3) 0.049(3) 0.066(3) 0.084(3)
F6A 0.077(3) 0.0560(18) 0.062(2) 0.0153(16) -0.013(2) -0.0007(19)
O5 0.104(3) 0.0425(15) 0.0273(15) 0.0092(13) 0.0225(16) 0.0289(16)
C34 0.072(3) 0.0315(19) 0.026(2) 0.0150(17) 0.015(2) 0.0249(19)
C35 0.061(3) 0.042(2) 0.038(2) 0.0095(19) 0.011(2) 0.014(2)
C36 0.059(3) 0.062(3) 0.035(2) 0.015(2) 0.013(2) 0.023(2)

loop_
_atom_type_symbol
_atom_type_description
_atom_type_scat_dispersion_real
_atom_type_scat_dispersion_imag
_atom_type_scat_source
C C 0.0033 0.0016 'International Tables Vol C Tables 4.2.6.8 and 6.1.1.4'
H H 0.0000 0.0000 'International Tables Vol C Tables 4.2.6.8 and 6.1.1.4'
F F 0.0171 0.0103 'International Tables Vol C Tables 4.2.6.8 and 6.1.1.4'
N N 0.0061 0.0033 'International Tables Vol C Tables 4.2.6.8 and 6.1.1.4'
O O 0.0106 0.0060 'International Tables Vol C Tables 4.2.6.8 and 6.1.1.4'
P P 0.1023 0.0942 'International Tables Vol C Tables 4.2.6.8 and 6.1.1.4'
Re Re -1.0185 7.2310 'International Tables Vol C Tables 4.2.6.8 and 6.1.1.4'

loop_
_geom_angle_atom_site_label_1
_geom_angle_atom_site_label_2
_geom_angle_atom_site_label_3
_geom_angle
C1 Re1 N5 83.84(10)
C4 Re1 N5 88.50(11)
C4 Re1 C1 75.10(12)
C31 Re1 N5 174.80(11)
C31 Re1 C1 101.14(13)
C31 Re1 C4 94.23(14)
C31 Re1 C32 85.57(15)
C31 Re1 C33 83.43(14)
C32 Re1 N5 92.36(11)
C32 Re1 C1 97.00(12)
C32 Re1 C4 171.92(11)
C33 Re1 N5 91.90(11)
C33 Re1 C1 169.68(13)
C33 Re1 C4 95.44(13)
C33 Re1 C32 92.56(13)
C1 N1 C2 111.8(3)
C1 N1 C7 123.8(3)
C2 N1 C7 123.8(3)
C1 N2 C3 111.0(3)
C1 N2 C9 128.9(2)
C3 N2 C9 120.0(3)
C4 N3 C5 111.2(3)
C4 N3 C8 125.8(3)
C5 N3 C8 123.0(3)
C4 N4 C6 111.0(3)
C4 N4 C11 122.2(3)
C6 N4 C11 126.2(3)
C10 N5 Re1 108.55(18)
C10 N5 C12 110.7(2)
C12 N5 Re1 115.82(19)
C13 N5 Re1 104.98(17)
C13 N5 C10 106.9(2)
C13 N5 C12 109.4(2)
C14 N6 C15 129.9(3)
C26 N7 C29 119.8(3)
C26 N7 C30 120.2(3)
C30 N7 C29 117.8(3)
N1 C1 Re1 125.4(2)
N2 C1 Re1 129.0(2)
N2 C1 N1 103.4(3)
C3 C2 N1 106.8(3)
C2 C3 N2 107.0(3)
N3 C4 Re1 129.6(2)
N4 C4 Re1 125.0(2)
N4 C4 N3 103.8(3)
C6 C5 N3 106.9(3)
C5 C6 N4 107.0(3)
N1 C7 C8 113.8(3)
N3 C8 C7 115.8(3)
N2 C9 C10 116.2(3)
N5 C10 C9 116.7(3)
N4 C11 C12 111.6(3)
N5 C12 C11 114.2(3)
N5 C13 C14 119.1(2)
O4 C14 N6 124.9(3)
O4 C14 C13 125.6(3)
N6 C14 C13 109.5(3)
C16 C15 N6 115.8(3)
C20 C15 N6 125.1(3)
C20 C15 C16 119.0(3)
C17 C16 C15 121.1(3)
C16 C17 C18 121.1(3)
C17 C18 C21 122.2(3)
C19 C18 C17 117.3(3)
C19 C18 C21 120.4(3)
C20 C19 C18 121.9(3)
C15 C20 C19 119.6(3)
C22 C21 C18 125.5(3)
C21 C22 C23 128.0(3)
C24 C23 C22 119.0(3)
C28 C23 C22 124.3(3)
C28 C23 C24 116.6(3)
C25 C24 C23 122.1(3)
C24 C25 C26 121.3(3)
N7 C26 C25 121.6(3)
N7 C26 C27 121.8(3)
C25 C26 C27 116.6(3)
C28 C27 C26 121.6(3)
C27 C28 C23 121.7(3)
O1 C31 Re1 173.9(3)
O2 C32 Re1 174.3(3)
O3 C33 Re1 177.6(3)
F1 P1 F2 179.47(18)
F1 P1 F3 89.72(17)
F1 P1 F5 91.81(16)
F1 P1 F6 93.99(17)
F1 P1 F3A 96.9(6)
F2 P1 F6 86.52(16)
F2 P1 F3A 82.9(6)
F3 P1 F2 90.48(17)
F3 P1 F5 175.8(3)
F3 P1 F6 87.4(3)
F4 P1 F1 88.8(2)
F4 P1 F2 90.73(19)
F4 P1 F3 96.1(3)
F4 P1 F5 87.8(3)
F4 P1 F6 175.5(3)
F5 P1 F2 88.03(15)
F5 P1 F6 88.6(2)
F4A P1 F1 89.7(7)
F4A P1 F2 89.8(7)
F4A P1 F3A 92.1(11)
F5A P1 F1 78.9(5)
F5A P1 F2 101.3(5)
F5A P1 F3A 174.7(8)
F5A P1 F4A 84.8(10)
F5A P1 F6A 94.4(10)
F6A P1 F1 86.8(6)
F6A P1 F2 93.6(6)
F6A P1 F3A 88.4(10)
F6A P1 F4A 176.5(9)
O5 C34 C35 121.0(4)
O5 C34 C36 121.7(4)
C36 C34 C35 117.3(3)

loop_
_geom_bond_atom_site_label_1
_geom_bond_atom_site_label_2
_geom_bond_distance
Re1 N5 2.351(3)
Re1 C1 2.182(3)
Re1 C4 2.126(3)
Re1 C31 1.907(4)
Re1 C32 1.958(4)
Re1 C33 1.941(3)
O1 C31 1.154(4)
O2 C32 1.146(4)
O3 C33 1.150(4)
O4 C14 1.222(4)
N1 C1 1.361(4)
N1 C2 1.376(4)
N1 C7 1.456(4)
N2 C1 1.354(4)
N2 C3 1.394(4)
N2 C9 1.464(4)
N3 C4 1.365(4)
N3 C5 1.376(5)
N3 C8 1.469(5)
N4 C4 1.356(4)
N4 C6 1.384(5)
N4 C11 1.468(4)
N5 C10 1.500(4)
N5 C12 1.501(4)
N5 C13 1.499(4)
N6 C14 1.351(4)
N6 C15 1.419(4)
N7 C26 1.378(4)
N7 C29 1.451(4)
N7 C30 1.422(5)
C2 C3 1.327(5)
C5 C6 1.337(6)
C7 C8 1.535(5)
C9 C10 1.503(4)
C11 C12 1.513(5)
C13 C14 1.531(4)
C15 C16 1.398(5)
C15 C20 1.378(5)
C16 C17 1.367(5)
C17 C18 1.397(5)
C18 C19 1.396(5)
C18 C21 1.473(5)
C19 C20 1.393(5)
C21 C22 1.330(5)
C22 C23 1.463(5)
C23 C24 1.400(5)
C23 C28 1.392(5)
C24 C25 1.377(5)
C25 C26 1.399(5)
C26 C27 1.402(5)
C27 C28 1.381(5)
P1 F1 1.572(2)
P1 F2 1.592(2)
P1 F3 1.579(3)
P1 F4 1.558(4)
P1 F5 1.590(3)
P1 F6 1.605(3)
P1 F3A 1.603(19)
P1 F4A 1.534(16)
P1 F5A 1.476(13)
P1 F6A 1.486(12)
O5 C34 1.212(4)
C34 C35 1.497(6)
C34 C36 1.488(6)
